data_1557394
loop_
_publ_author_name
'Liu, Lei'
'Lee, Wes'
'Yuan, Mingbin'
'Acha, Chris'
'Geherty, Michael B.'
'Williams, Brandon'
'Gutierrez, Osvaldo'

_publ_section_title
;
 Intra- and intermolecular Fe-catalyzed dicarbofunctionalization of vinyl
 cyclopropanes
;
_journal_issue 12
_journal_name_full 'Chemical Science'
_journal_page_first 3146
_journal_page_last 3151
_journal_paper_doi 10.1039/D0SC00467G
_journal_volume 11
_journal_year 2020
_chemical_absolute_configuration ad
_chemical_formula_moiety 'C16 H14 O2'
_chemical_formula_sum 'C16 H14 O2'
_chemical_formula_weight 238.27
_chemical_name_systematic 3-([1,1'-biphenyl]-4-yl)dihydrofuran-2(3H)-one
_space_group_crystal_system monoclinic
_space_group_IT_number 4
_space_group_name_Hall 'P 2yb'
_space_group_name_H-M_alt 'P 1 21 1'
_atom_sites_solution_hydrogens difmap
_atom_sites_solution_primary direct
_atom_sites_solution_secondary difmap
_audit_creation_method 'SHELXL-2015 & ZCIF'
_audit_update_record
;
2019-10-02 deposited with the CCDC.	2020-02-19 downloaded from the CCDC.
;
_cell_angle_alpha 90
_cell_angle_beta 90.1686(18)
_cell_angle_gamma 90
_cell_formula_units_Z 2
_cell_length_a 6.2309(7)
_cell_length_b 7.4169(8)
_cell_length_c 13.0054(15)
_cell_measurement_reflns_used 3426
_cell_measurement_temperature 150(2)
_cell_measurement_theta_max 30.7
_cell_measurement_theta_min 3.1
_cell_volume 601.03(12)
_computing_cell_refinement 'Apex2, Saint'
_computing_data_collection 'Apex2 (Bruker, 2010)'
_computing_data_reduction 'Apex2, Saint'
_computing_molecular_graphics 'Olex2 (Dolomanov, 2009)'
_computing_publication_material 'Apex2, SHELXL-2015, Platon (Spek, 2015)'
_computing_structure_refinement 'ShelXL-2015 (Sheldrick, 2015c)'
_computing_structure_solution 'ShelXT-2014 (Sheldrick, 2015a)'
_diffrn_ambient_temperature 150(2)
_diffrn_detector 'CCD area detector'
_diffrn_measured_fraction_theta_full 1.000
_diffrn_measured_fraction_theta_max 1.000
_diffrn_measurement_device_type 'Bruker Smart Apex II CCD'
_diffrn_measurement_method '\f and \w scans'
_diffrn_measurement_specimen_support 'MiTeGen loop'
_diffrn_orient_matrix_type standard
_diffrn_orient_matrix_UB_11 -0.0302051
_diffrn_orient_matrix_UB_12 -0.1321729
_diffrn_orient_matrix_UB_13 -0.0045866
_diffrn_orient_matrix_UB_21 0.0008765
_diffrn_orient_matrix_UB_22 -0.0082530
_diffrn_orient_matrix_UB_23 0.0767455
_diffrn_orient_matrix_UB_31 -0.1576189
_diffrn_orient_matrix_UB_32 0.0252972
_diffrn_orient_matrix_UB_33 0.0010755
_diffrn_radiation_monochromator graphite
_diffrn_radiation_type MoK\a
_diffrn_radiation_wavelength 0.71073
_diffrn_reflns_av_R_equivalents 0.0171
_diffrn_reflns_av_unetI/netI 0.0233
_diffrn_reflns_Laue_measured_fraction_full 1.000
_diffrn_reflns_Laue_measured_fraction_max 1.000
_diffrn_reflns_limit_h_max 8
_diffrn_reflns_limit_h_min -8
_diffrn_reflns_limit_k_max 10
_diffrn_reflns_limit_k_min -10
_diffrn_reflns_limit_l_max 18
_diffrn_reflns_limit_l_min -17
_diffrn_reflns_number 8759
_diffrn_reflns_point_group_measured_fraction_full 1.000
_diffrn_reflns_point_group_measured_fraction_max 0.996
_diffrn_reflns_theta_full 25.242
_diffrn_reflns_theta_max 30.000
_diffrn_reflns_theta_min 1.566
_diffrn_source 'sealed tube'
_exptl_absorpt_coefficient_mu 0.086
_exptl_absorpt_correction_T_max 0.998
_exptl_absorpt_correction_T_min 0.844
_exptl_absorpt_correction_type multi-scan
_exptl_absorpt_process_details 'SADABS (Krause et al, 2015)'
_exptl_crystal_colour colourless
_exptl_crystal_density_diffrn 1.317
_exptl_crystal_density_method 'not measured'
_exptl_crystal_description plate
_exptl_crystal_F_000 252
_exptl_crystal_size_max 0.44
_exptl_crystal_size_mid 0.20
_exptl_crystal_size_min 0.025
_refine_diff_density_max 0.273
_refine_diff_density_min -0.160
_refine_diff_density_rms 0.036
_refine_ls_abs_structure_details
;
 Flack x determined using 1312 quotients [(I+)-(I-)]/[(I+)+(I-)]
 (Parsons, Flack and Wagner, Acta Cryst. B69 (2013) 249-259).
;
_refine_ls_abs_structure_Flack 0.1(5)
_refine_ls_extinction_method none
_refine_ls_goodness_of_fit_ref 1.000
_refine_ls_hydrogen_treatment refall
_refine_ls_matrix_type full
_refine_ls_number_parameters 219
_refine_ls_number_reflns 3504
_refine_ls_number_restraints 1
_refine_ls_restrained_S_all 1.000
_refine_ls_R_factor_all 0.0424
_refine_ls_R_factor_gt 0.0364
_refine_ls_shift/su_max 0.000
_refine_ls_shift/su_mean 0.000
_refine_ls_structure_factor_coef Fsqd
_refine_ls_weighting_details 'w=1/[\s^2^(Fo^2^)+(0.0090P)^2^+0.2443P] where P=(Fo^2^+2Fc^2^)/3'
_refine_ls_weighting_scheme calc
_refine_ls_wR_factor_gt 0.0709
_refine_ls_wR_factor_ref 0.0725
_reflns_Friedel_coverage 0.858
_reflns_Friedel_fraction_full 1.000
_reflns_Friedel_fraction_max 0.991
_reflns_number_gt 3114
_reflns_number_total 3504
_reflns_threshold_expression 'I > 2\s(I)'
_cod_data_source_file d0sc00467g2.cif
_cod_data_source_block UM3320
_cod_depositor_comments
;Adding full bibliography for 1557394.cif.

 Adding full bibliography for 1557394.cif.
;
_cod_original_sg_symbol_H-M 'P 21'
_cod_database_code 1557394
_shelx_shelxl_version_number 2017/1
_shelx_space_group_comment
;
The symmetry employed for this shelxl refinement is uniquely defined
by the following loop, which should always be used as a source of
symmetry information in preference to the above space-group names.
They are only intended as comments.
;
_shelx_estimated_absorpt_t_min 0.963
_shelx_estimated_absorpt_t_max 0.998

loop_
_space_group_symop_operation_xyz
'x, y, z'
'-x, y+1/2, -z'

loop_
_atom_site_label
_atom_site_type_symbol
_atom_site_fract_x
_atom_site_fract_y
_atom_site_fract_z
_atom_site_U_iso_or_equiv
_atom_site_adp_type
_atom_site_occupancy
_atom_site_site_symmetry_order
_atom_site_calc_flag
_atom_site_refinement_flags_posn
_atom_site_refinement_flags_adp
_atom_site_refinement_flags_occupancy
_atom_site_disorder_assembly
_atom_site_disorder_group
O1 O 0.4025(3) 0.7044(3) 0.09860(12) 0.0419(4) Uani 1 1 d . . . . .
C2 C 0.5568(3) 0.6086(3) 0.09369(14) 0.0284(4) Uani 1 1 d . . . . .
O3 O 0.7320(2) 0.6562(2) 0.03879(11) 0.0342(4) Uani 1 1 d . . . . .
C4 C 0.8910(4) 0.5119(3) 0.04036(18) 0.0334(5) Uani 1 1 d . . . . .
H4A H 0.874(4) 0.449(4) -0.025(2) 0.044(7) Uiso 1 1 d . . . . .
H4B H 1.036(4) 0.564(4) 0.0444(18) 0.035(7) Uiso 1 1 d . . . . .
C5 C 0.8327(3) 0.3963(3) 0.13235(16) 0.0294(4) Uani 1 1 d . . . . .
H5A H 0.904(3) 0.437(3) 0.1944(18) 0.029(6) Uiso 1 1 d . . . . .
H5B H 0.875(4) 0.260(4) 0.1230(18) 0.038(7) Uiso 1 1 d . . . . .
C6 C 0.5895(3) 0.4225(3) 0.14136(14) 0.0239(4) Uani 1 1 d . . . . .
H6 H 0.516(3) 0.345(3) 0.0931(17) 0.027(6) Uiso 1 1 d . . . . .
C7 C 0.4942(3) 0.4068(2) 0.24762(13) 0.0208(4) Uani 1 1 d . . . . .
C8 C 0.3109(3) 0.3045(3) 0.26506(14) 0.0231(4) Uani 1 1 d . . . . .
H8 H 0.247(4) 0.234(3) 0.2067(17) 0.027(6) Uiso 1 1 d . . . . .
C9 C 0.2160(3) 0.2968(3) 0.36181(15) 0.0232(4) Uani 1 1 d . . . . .
H9 H 0.089(4) 0.231(3) 0.3716(17) 0.032(6) Uiso 1 1 d . . . . .
C10 C 0.3023(3) 0.3915(2) 0.44541(13) 0.0189(3) Uani 1 1 d . . . . .
C11 C 0.4914(3) 0.4883(3) 0.42787(15) 0.0253(4) Uani 1 1 d . . . . .
H11 H 0.558(4) 0.551(4) 0.4839(19) 0.035(7) Uiso 1 1 d . . . . .
C12 C 0.5854(3) 0.4961(3) 0.33130(16) 0.0260(4) Uani 1 1 d . . . . .
H12 H 0.713(4) 0.565(3) 0.3220(18) 0.035(7) Uiso 1 1 d . . . . .
C13 C 0.2008(3) 0.3882(2) 0.54925(14) 0.0198(3) Uani 1 1 d . . . . .
C14 C -0.0044(3) 0.3150(3) 0.56447(16) 0.0252(4) Uani 1 1 d . . . . .
H14 H -0.086(3) 0.272(3) 0.5038(17) 0.026(6) Uiso 1 1 d . . . . .
C15 C -0.0935(3) 0.3052(3) 0.66208(16) 0.0291(4) Uani 1 1 d . . . . .
H15 H -0.236(4) 0.258(4) 0.6708(18) 0.039(7) Uiso 1 1 d . . . . .
C16 C 0.0181(4) 0.3690(3) 0.74686(16) 0.0302(4) Uani 1 1 d . . . . .
H16 H -0.044(3) 0.358(3) 0.8143(17) 0.025(6) Uiso 1 1 d . . . . .
C17 C 0.2198(4) 0.4441(3) 0.73316(16) 0.0303(4) Uani 1 1 d . . . . .
H17 H 0.305(4) 0.478(3) 0.7936(19) 0.033(6) Uiso 1 1 d . . . . .
C18 C 0.3098(3) 0.4536(3) 0.63577(15) 0.0261(4) Uani 1 1 d . . . . .
H18 H 0.455(4) 0.492(4) 0.6291(19) 0.035(7) Uiso 1 1 d . . . . .

loop_
_atom_site_aniso_label
_atom_site_aniso_U_11
_atom_site_aniso_U_22
_atom_site_aniso_U_33
_atom_site_aniso_U_23
_atom_site_aniso_U_13
_atom_site_aniso_U_12
O1 0.0372(9) 0.0491(10) 0.0392(9) 0.0143(8) 0.0007(7) 0.0132(8)
C2 0.0299(9) 0.0372(11) 0.0181(8) 0.0030(8) -0.0026(7) -0.0003(8)
O3 0.0351(8) 0.0370(9) 0.0305(7) 0.0094(7) 0.0048(6) -0.0012(7)
C4 0.0307(11) 0.0406(13) 0.0290(11) -0.0021(10) 0.0078(8) -0.0032(10)
C5 0.0272(9) 0.0336(11) 0.0273(10) -0.0006(9) 0.0051(7) 0.0055(8)
C6 0.0257(9) 0.0276(10) 0.0183(8) -0.0022(8) 0.0017(7) -0.0013(8)
C7 0.0235(8) 0.0193(9) 0.0195(8) 0.0005(7) 0.0015(6) 0.0016(7)
C8 0.0228(8) 0.0257(9) 0.0210(9) -0.0027(8) -0.0026(7) -0.0012(8)
C9 0.0201(8) 0.0248(9) 0.0246(9) -0.0007(8) 0.0002(7) -0.0045(7)
C10 0.0211(8) 0.0172(8) 0.0185(8) 0.0011(7) 0.0004(6) 0.0008(7)
C11 0.0284(10) 0.0264(10) 0.0212(9) -0.0041(8) 0.0001(7) -0.0095(8)
C12 0.0282(10) 0.0261(10) 0.0239(10) -0.0032(8) 0.0037(8) -0.0084(8)
C13 0.0233(8) 0.0164(8) 0.0198(8) 0.0020(7) 0.0015(6) 0.0011(7)
C14 0.0240(9) 0.0246(10) 0.0268(9) -0.0003(8) 0.0017(7) -0.0005(8)
C15 0.0266(10) 0.0276(10) 0.0331(11) 0.0027(9) 0.0079(8) -0.0002(9)
C16 0.0381(11) 0.0281(11) 0.0243(10) 0.0011(8) 0.0098(8) 0.0039(9)
C17 0.0374(11) 0.0306(11) 0.0230(10) -0.0035(8) 0.0004(8) 0.0003(9)
C18 0.0278(10) 0.0272(10) 0.0232(10) -0.0018(8) 0.0018(7) -0.0035(8)

loop_
_atom_type_symbol
_atom_type_description
_atom_type_scat_dispersion_real
_atom_type_scat_dispersion_imag
_atom_type_scat_source
C C 0.0033 0.0016 'International Tables Vol C Tables 4.2.6.8 and 6.1.1.4'
H H 0.0000 0.0000 'International Tables Vol C Tables 4.2.6.8 and 6.1.1.4'
O O 0.0106 0.0060 'International Tables Vol C Tables 4.2.6.8 and 6.1.1.4'

loop_
_geom_angle_atom_site_label_1
_geom_angle_atom_site_label_2
_geom_angle_atom_site_label_3
_geom_angle
_geom_angle_site_symmetry_1
_geom_angle_site_symmetry_3
_geom_angle_publ_flag
O1 C2 O3 121.5(2) . . ?
O1 C2 C6 128.4(2) . . ?
O3 C2 C6 110.06(17) . . ?
C2 O3 C4 110.51(16) . . ?
O3 C4 C5 105.17(16) . . ?
O3 C4 H4A 105.6(16) . . ?
C5 C4 H4A 113.1(16) . . ?
O3 C4 H4B 109.4(15) . . ?
C5 C4 H4B 113.8(14) . . ?
H4A C4 H4B 109(2) . . ?
C4 C5 C6 103.16(17) . . ?
C4 C5 H5A 111.9(14) . . ?
C6 C5 H5A 110.3(13) . . ?
C4 C5 H5B 113.1(13) . . ?
C6 C5 H5B 112.1(13) . . ?
H5A C5 H5B 106(2) . . ?
C7 C6 C2 112.88(16) . . ?
C7 C6 C5 116.85(16) . . ?
C2 C6 C5 102.38(17) . . ?
C7 C6 H6 111.3(13) . . ?
C2 C6 H6 102.3(14) . . ?
C5 C6 H6 109.9(13) . . ?
C8 C7 C12 117.72(17) . . ?
C8 C7 C6 121.11(16) . . ?
C12 C7 C6 121.17(16) . . ?
C7 C8 C9 121.37(18) . . ?
C7 C8 H8 119.1(13) . . ?
C9 C8 H8 119.5(13) . . ?
C8 C9 C10 121.19(18) . . ?
C8 C9 H9 120.3(14) . . ?
C10 C9 H9 118.5(14) . . ?
C11 C10 C9 116.89(16) . . ?
C11 C10 C13 121.01(16) . . ?
C9 C10 C13 122.09(15) . . ?
C12 C11 C10 121.77(18) . . ?
C12 C11 H11 118.9(15) . . ?
C10 C11 H11 119.3(15) . . ?
C11 C12 C7 120.97(18) . . ?
C11 C12 H12 119.4(15) . . ?
C7 C12 H12 119.6(14) . . ?
C18 C13 C14 117.45(18) . . ?
C18 C13 C10 121.03(16) . . ?
C14 C13 C10 121.49(16) . . ?
C15 C14 C13 121.05(19) . . ?
C15 C14 H14 120.4(13) . . ?
C13 C14 H14 118.6(13) . . ?
C16 C15 C14 120.56(19) . . ?
C16 C15 H15 119.5(15) . . ?
C14 C15 H15 119.9(14) . . ?
C15 C16 C17 119.22(19) . . ?
C15 C16 H16 119.7(13) . . ?
C17 C16 H16 121.1(13) . . ?
C16 C17 C18 120.4(2) . . ?
C16 C17 H17 119.3(14) . . ?
C18 C17 H17 119.9(14) . . ?
C17 C18 C13 121.29(19) . . ?
C17 C18 H18 118.9(15) . . ?
C13 C18 H18 119.3(15) . . ?

loop_
_geom_bond_atom_site_label_1
_geom_bond_atom_site_label_2
_geom_bond_distance
_geom_bond_site_symmetry_2
_geom_bond_publ_flag
O1 C2 1.197(3) . ?
C2 O3 1.353(2) . ?
C2 C6 1.527(3) . ?
O3 C4 1.459(3) . ?
C4 C5 1.517(3) . ?
C4 H4A 0.98(3) . ?
C4 H4B 0.98(3) . ?
C5 C6 1.533(3) . ?
C5 H5A 0.97(2) . ?
C5 H5B 1.05(3) . ?
C6 C7 1.510(2) . ?
C6 H6 0.96(2) . ?
C7 C8 1.391(3) . ?
C7 C12 1.394(3) . ?
C8 C9 1.393(3) . ?
C8 H8 1.00(2) . ?
C9 C10 1.400(3) . ?
C9 H9 0.94(2) . ?
C10 C11 1.399(3) . ?
C10 C13 1.493(2) . ?
C11 C12 1.388(3) . ?
C11 H11 0.96(3) . ?
C12 H12 0.95(2) . ?
C13 C18 1.400(3) . ?
C13 C14 1.403(3) . ?
C14 C15 1.389(3) . ?
C14 H14 0.99(2) . ?
C15 C16 1.385(3) . ?
C15 H15 0.96(3) . ?
C16 C17 1.387(3) . ?
C16 H16 0.96(2) . ?
C17 C18 1.388(3) . ?
C17 H17 0.98(2) . ?
C18 H18 0.95(2) . ?

loop_
_geom_torsion_atom_site_label_1
_geom_torsion_atom_site_label_2
_geom_torsion_atom_site_label_3
_geom_torsion_atom_site_label_4
_geom_torsion
_geom_torsion_site_symmetry_1
_geom_torsion_site_symmetry_2
_geom_torsion_site_symmetry_3
_geom_torsion_site_symmetry_4
_geom_torsion_publ_flag
O1 C2 O3 C4 -176.6(2) . . . . ?
C6 C2 O3 C4 1.9(2) . . . . ?
C2 O3 C4 C5 -19.8(2) . . . . ?
O3 C4 C5 C6 28.8(2) . . . . ?
O1 C2 C6 C7 -38.8(3) . . . . ?
O3 C2 C6 C7 142.84(16) . . . . ?
O1 C2 C6 C5 -165.3(2) . . . . ?
O3 C2 C6 C5 16.4(2) . . . . ?
C4 C5 C6 C7 -150.78(18) . . . . ?
C4 C5 C6 C2 -26.9(2) . . . . ?
C2 C6 C7 C8 108.5(2) . . . . ?
C5 C6 C7 C8 -133.2(2) . . . . ?
C2 C6 C7 C12 -70.7(2) . . . . ?
C5 C6 C7 C12 47.6(3) . . . . ?
C12 C7 C8 C9 2.5(3) . . . . ?
C6 C7 C8 C9 -176.72(18) . . . . ?
C7 C8 C9 C10 -0.2(3) . . . . ?
C8 C9 C10 C11 -2.2(3) . . . . ?
C8 C9 C10 C13 178.75(18) . . . . ?
C9 C10 C11 C12 2.4(3) . . . . ?
C13 C10 C11 C12 -178.57(19) . . . . ?
C10 C11 C12 C7 -0.1(3) . . . . ?
C8 C7 C12 C11 -2.3(3) . . . . ?
C6 C7 C12 C11 176.9(2) . . . . ?
C11 C10 C13 C18 -11.6(3) . . . . ?
C9 C10 C13 C18 167.4(2) . . . . ?
C11 C10 C13 C14 170.3(2) . . . . ?
C9 C10 C13 C14 -10.7(3) . . . . ?
C18 C13 C14 C15 -1.1(3) . . . . ?
C10 C13 C14 C15 177.10(18) . . . . ?
C13 C14 C15 C16 0.5(3) . . . . ?
C14 C15 C16 C17 0.4(3) . . . . ?
C15 C16 C17 C18 -0.7(3) . . . . ?
C16 C17 C18 C13 0.0(3) . . . . ?
C14 C13 C18 C17 0.9(3) . . . . ?
C10 C13 C18 C17 -177.32(18) . . . . ?
